data_4314049
loop_
_publ_author_name
'Timothy J. Boyle'
'Nicholas L. Andrews'
'Mark A. Rodriguez'
'Charles Campana'
'Timothy Yiu'

_publ_section_title
;
 Structural Variations of Potassium Aryloxides
;
_journal_name_full 'Inorganic Chemistry'
_journal_page_first 5357
_journal_page_last 5366
_journal_paper_doi 10.1021/ic034222k
_journal_volume 42
_journal_year 2003
_chemical_formula_sum 'C80 H98 K6 N4 O6'
_chemical_formula_weight 1446.22
_chemical_name_common '[K3(OBP)3(Py)2]2'
_chemical_name_systematic
; 
 ? 
;
_space_group_IT_number 2
_symmetry_cell_setting triclinic
_symmetry_space_group_name_Hall '-P 1'
_symmetry_space_group_name_H-M 'P -1'
_atom_sites_solution_hydrogens geom
_atom_sites_solution_primary direct
_atom_sites_solution_secondary difmap
_audit_creation_method SHELXL-97
_cell_angle_alpha 106.354(6)
_cell_angle_beta 112.576(6)
_cell_angle_gamma 97.890(6)
_cell_formula_units_Z 1
_cell_length_a 12.059(4)
_cell_length_b 13.910(4)
_cell_length_c 14.008(5)
_cell_measurement_temperature 168(2)
_cell_volume 2000.4(11)
_computing_cell_refinement 'Bruker SMART'
_computing_data_collection 'Bruker SMART'
_computing_data_reduction 'Bruker SHELXTL'
_computing_molecular_graphics 'Bruker SHELXTL'
_computing_publication_material 'Bruker SHELXTL'
_computing_structure_refinement 'SHELXL-97 (Sheldrick, 1997)'
_computing_structure_solution 'SHELXS-97 (Sheldrick, 1990)'
_diffrn_ambient_temperature 168(2)
_diffrn_measured_fraction_theta_full 0.991
_diffrn_measured_fraction_theta_max 0.991
_diffrn_measurement_device_type 'CCD area detector'
_diffrn_measurement_method 'phi and omega scans'
_diffrn_radiation_monochromator graphite
_diffrn_radiation_source 'fine-focus sealed tube'
_diffrn_radiation_type MoK\a
_diffrn_radiation_wavelength 0.71073
_diffrn_reflns_av_R_equivalents 0.0490
_diffrn_reflns_av_sigmaI/netI 0.0772
_diffrn_reflns_limit_h_max 13
_diffrn_reflns_limit_h_min -13
_diffrn_reflns_limit_k_max 15
_diffrn_reflns_limit_k_min -15
_diffrn_reflns_limit_l_max 15
_diffrn_reflns_limit_l_min -15
_diffrn_reflns_number 12690
_diffrn_reflns_theta_full 23.31
_diffrn_reflns_theta_max 23.31
_diffrn_reflns_theta_min 1.69
_exptl_absorpt_coefficient_mu 0.378
_exptl_absorpt_correction_type 'SADABS (V2.03)'
_exptl_crystal_colour colorless
_exptl_crystal_density_diffrn 1.200
_exptl_crystal_density_method 'not measured'
_exptl_crystal_description irregular
_exptl_crystal_F_000 768
_exptl_crystal_size_max 0.095
_exptl_crystal_size_min 0.132
_refine_diff_density_max 0.318
_refine_diff_density_min -0.235
_refine_diff_density_rms 0.051
_refine_ls_extinction_method none
_refine_ls_goodness_of_fit_ref 1.004
_refine_ls_hydrogen_treatment mixed
_refine_ls_matrix_type full
_refine_ls_number_parameters 442
_refine_ls_number_reflns 5737
_refine_ls_number_restraints 0
_refine_ls_restrained_S_all 1.004
_refine_ls_R_factor_all 0.0948
_refine_ls_R_factor_gt 0.0501
_refine_ls_shift/su_max 0.000
_refine_ls_shift/su_mean 0.000
_refine_ls_structure_factor_coef Fsqd
_refine_ls_weighting_details 'calc w=1/[\s^2^(Fo^2^)+(0.0529P)^2^+0.0540P] where P=(Fo^2^+2Fc^2^)/3'
_refine_ls_weighting_scheme calc
_refine_ls_wR_factor_gt 0.1041
_refine_ls_wR_factor_ref 0.1199
_reflns_number_gt 3721
_reflns_number_total 5737
_reflns_threshold_expression >2sigma(I)
_cod_data_source_file ic034222ksi20030227_032620_06.cif
_cod_data_source_block na088s
_cod_depositor_comments
;
The following automatic conversions were performed:

'_symmetry_cell_setting' value 'Triclinic' changed to 'triclinic'
according to the built-in table from CIF Core dictionary named
'cif_core.dic' version 2.4.1 from 2010-06-29.

Automatic conversion script
Id: cif_fix_values 1646 2011-03-28 12:23:43Z adriana 
;
_cod_original_cell_volume 2000.5(11)
_cod_database_code 4314049

loop_
_symmetry_equiv_pos_as_xyz
'x, y, z'
'-x, -y, -z'

loop_
_atom_site_label
_atom_site_type_symbol
_atom_site_fract_x
_atom_site_fract_y
_atom_site_fract_z
_atom_site_U_iso_or_equiv
_atom_site_adp_type
_atom_site_occupancy
_atom_site_symmetry_multiplicity
_atom_site_calc_flag
_atom_site_refinement_flags
_atom_site_disorder_assembly
_atom_site_disorder_group
K1 K 0.28249(7) 0.22641(6) 0.34792(6) 0.0385(2) Uani 1 1 d . . .
K2 K 0.59689(7) 0.50893(6) 0.42217(6) 0.0370(2) Uani 1 1 d . . .
K3 K 0.51240(9) 0.17397(7) 0.58565(7) 0.0502(3) Uani 1 1 d . . .
N1 N 0.0363(3) 0.1262(3) 0.1916(3) 0.0494(9) Uani 1 1 d . . .
N2 N 0.7188(3) 0.4017(2) 0.3084(3) 0.0506(9) Uani 1 1 d . . .
O1 O 0.3592(2) 0.42695(17) 0.37038(18) 0.0361(6) Uani 1 1 d . . .
O2 O 0.3507(2) 0.28969(17) 0.55628(17) 0.0336(6) Uani 1 1 d . . .
O3 O 0.4107(2) 0.09268(19) 0.3739(2) 0.0521(7) Uani 1 1 d . . .
C1 C 0.3017(3) 0.4049(3) 0.2628(3) 0.0317(9) Uani 1 1 d . . .
C2 C 0.1970(3) 0.4414(3) 0.2118(3) 0.0330(9) Uani 1 1 d . . .
C3 C 0.1452(3) 0.4137(3) 0.0970(3) 0.0448(10) Uani 1 1 d . . .
H3 H 0.0763 0.4382 0.0626 0.054 Uiso 1 1 calc R . .
C4 C 0.1880(4) 0.3529(3) 0.0303(3) 0.0533(11) Uani 1 1 d . . .
H4 H 0.1490 0.3361 -0.0477 0.064 Uiso 1 1 calc R . .
C5 C 0.2873(4) 0.3174(3) 0.0781(3) 0.0464(10) Uani 1 1 d . . .
H5 H 0.3184 0.2758 0.0335 0.056 Uiso 1 1 calc R . .
C6 C 0.3428(3) 0.3422(3) 0.1924(3) 0.0381(9) Uani 1 1 d . . .
H6 H 0.4110 0.3158 0.2242 0.046 Uiso 1 1 calc R . .
C7 C 0.1437(3) 0.5076(3) 0.2817(3) 0.0404(9) Uani 1 1 d . . .
C8 C 0.2425(4) 0.6106(3) 0.3635(3) 0.0490(11) Uani 1 1 d . . .
H8A H 0.3190 0.5962 0.4082 0.073 Uiso 1 1 calc R . .
H8B H 0.2109 0.6499 0.4124 0.073 Uiso 1 1 calc R . .
H8C H 0.2610 0.6517 0.3222 0.073 Uiso 1 1 calc R . .
C9 C 0.0279(4) 0.5346(3) 0.2093(3) 0.0604(12) Uani 1 1 d . . .
H9A H 0.0514 0.5747 0.1692 0.091 Uiso 1 1 calc R . .
H9B H -0.0036 0.5761 0.2568 0.091 Uiso 1 1 calc R . .
H9C H -0.0373 0.4701 0.1558 0.091 Uiso 1 1 calc R . .
C10 C 0.1024(4) 0.4465(3) 0.3440(3) 0.0492(11) Uani 1 1 d . . .
H10A H 0.0330 0.3848 0.2903 0.074 Uiso 1 1 calc R . .
H10B H 0.0753 0.4911 0.3936 0.074 Uiso 1 1 calc R . .
H10C H 0.1727 0.4249 0.3878 0.074 Uiso 1 1 calc R . .
C11 C 0.3675(3) 0.3135(2) 0.6601(3) 0.0308(8) Uani 1 1 d . . .
C12 C 0.4856(3) 0.3734(3) 0.7469(3) 0.0347(9) Uani 1 1 d . . .
H12 H 0.5506 0.3953 0.7287 0.042 Uiso 1 1 calc R . .
C13 C 0.5112(4) 0.4019(3) 0.8579(3) 0.0400(10) Uani 1 1 d . . .
H13 H 0.5921 0.4428 0.9143 0.048 Uiso 1 1 calc R . .
C14 C 0.4188(4) 0.3708(3) 0.8856(3) 0.0430(10) Uani 1 1 d . . .
H14 H 0.4352 0.3887 0.9613 0.052 Uiso 1 1 calc R . .
C15 C 0.3004(4) 0.3125(3) 0.8014(3) 0.0397(9) Uani 1 1 d . . .
H15 H 0.2365 0.2927 0.8216 0.048 Uiso 1 1 calc R . .
C16 C 0.2711(3) 0.2819(2) 0.6892(3) 0.0285(8) Uani 1 1 d . . .
C17 C 0.1374(3) 0.2194(3) 0.5991(3) 0.0359(9) Uani 1 1 d . . .
C18 C 0.1404(3) 0.1164(3) 0.5236(3) 0.0438(10) Uani 1 1 d . . .
H18A H 0.0562 0.0790 0.4639 0.066 Uiso 1 1 calc R . .
H18B H 0.1700 0.0733 0.5674 0.066 Uiso 1 1 calc R . .
H18C H 0.1971 0.1312 0.4915 0.066 Uiso 1 1 calc R . .
C19 C 0.0498(4) 0.1915(3) 0.6479(3) 0.0535(11) Uani 1 1 d . . .
H19A H 0.0827 0.1497 0.6925 0.080 Uiso 1 1 calc R . .
H19B H -0.0333 0.1512 0.5876 0.080 Uiso 1 1 calc R . .
H19C H 0.0437 0.2555 0.6952 0.080 Uiso 1 1 calc R . .
C20 C 0.0829(3) 0.2841(3) 0.5303(3) 0.0488(11) Uani 1 1 d . . .
H20A H 0.0798 0.3490 0.5787 0.073 Uiso 1 1 calc R . .
H20B H -0.0017 0.2443 0.4727 0.073 Uiso 1 1 calc R . .
H20C H 0.1357 0.3005 0.4953 0.073 Uiso 1 1 calc R . .
C21 C 0.3707(3) -0.0062(3) 0.3106(3) 0.0374(9) Uani 1 1 d . . .
C22 C 0.2662(4) -0.0711(3) 0.3057(3) 0.0452(10) Uani 1 1 d . . .
H22 H 0.2279 -0.0418 0.3505 0.054 Uiso 1 1 calc R . .
C23 C 0.2176(4) -0.1748(3) 0.2389(3) 0.0502(11) Uani 1 1 d . . .
H23 H 0.1457 -0.2151 0.2367 0.060 Uiso 1 1 calc R . .
C24 C 0.2723(4) -0.2204(3) 0.1755(3) 0.0498(11) Uani 1 1 d . . .
H24 H 0.2397 -0.2923 0.1298 0.060 Uiso 1 1 calc R . .
C25 C 0.3764(4) -0.1594(3) 0.1792(3) 0.0430(10) Uani 1 1 d . . .
H25 H 0.4141 -0.1914 0.1352 0.052 Uiso 1 1 calc R . .
C26 C 0.4282(3) -0.0536(3) 0.2443(3) 0.0344(9) Uani 1 1 d . . .
C27 C 0.5407(4) 0.0114(3) 0.2432(3) 0.0483(10) Uani 1 1 d . . .
C28 C 0.6471(4) 0.0662(4) 0.3617(4) 0.0756(14) Uani 1 1 d . . .
H28A H 0.6222 0.1199 0.4049 0.113 Uiso 1 1 calc R . .
H28B H 0.7224 0.0987 0.3585 0.113 Uiso 1 1 calc R . .
H28C H 0.6646 0.0150 0.3973 0.113 Uiso 1 1 calc R . .
C29 C 0.5021(4) 0.0943(3) 0.1942(4) 0.0677(13) Uani 1 1 d . . .
H29A H 0.4395 0.0598 0.1165 0.102 Uiso 1 1 calc R . .
H29B H 0.5756 0.1385 0.1981 0.102 Uiso 1 1 calc R . .
H29C H 0.4666 0.1373 0.2366 0.102 Uiso 1 1 calc R . .
C30 C 0.5941(4) -0.0544(4) 0.1735(4) 0.0833(16) Uani 1 1 d . . .
H30A H 0.6156 -0.1104 0.2003 0.125 Uiso 1 1 calc R . .
H30B H 0.6693 -0.0101 0.1800 0.125 Uiso 1 1 calc R . .
H30C H 0.5316 -0.0847 0.0955 0.125 Uiso 1 1 calc R . .
C31 C -0.0074(5) 0.1458(4) 0.0983(4) 0.0633(13) Uani 1 1 d . . .
H31 H 0.0326 0.2090 0.0974 0.076 Uiso 1 1 calc R . .
C32 C -0.1126(6) 0.0747(5) -0.0004(4) 0.0844(19) Uani 1 1 d . . .
H32 H -0.1450 0.0888 -0.0669 0.101 Uiso 1 1 calc R . .
C33 C -0.1640(4) -0.0162(5) 0.0075(5) 0.0850(19) Uani 1 1 d . . .
H33 H -0.2336 -0.0671 -0.0557 0.102 Uiso 1 1 calc R . .
C34 C -0.1187(5) -0.0337(4) 0.1006(5) 0.0881(17) Uani 1 1 d . . .
H34 H -0.1547 -0.0966 0.1050 0.106 Uiso 1 1 calc R . .
C35 C -0.0219(4) 0.0379(4) 0.1884(4) 0.0619(12) Uani 1 1 d . . .
H35 H 0.0080 0.0238 0.2549 0.074 Uiso 1 1 calc R . .
C36 C 0.6741(4) 0.4050(3) 0.2069(3) 0.0605(12) Uani 1 1 d . . .
H36 H 0.6299 0.4551 0.1936 0.073 Uiso 1 1 calc R . .
C37 C 0.6875(4) 0.3411(3) 0.1206(3) 0.0607(12) Uani 1 1 d . . .
H37 H 0.6517 0.3457 0.0492 0.073 Uiso 1 1 calc R . .
C38 C 0.7532(4) 0.2706(3) 0.1388(3) 0.0528(11) Uani 1 1 d . . .
H38 H 0.7648 0.2256 0.0805 0.063 Uiso 1 1 calc R . .
C39 C 0.8021(3) 0.2658(3) 0.2422(3) 0.0470(10) Uani 1 1 d . . .
H39 H 0.8490 0.2178 0.2576 0.056 Uiso 1 1 calc R . .
C40 C 0.7821(4) 0.3318(3) 0.3232(3) 0.0464(10) Uani 1 1 d . . .
H40 H 0.8157 0.3273 0.3947 0.056 Uiso 1 1 calc R . .

loop_
_atom_site_aniso_label
_atom_site_aniso_U_11
_atom_site_aniso_U_22
_atom_site_aniso_U_33
_atom_site_aniso_U_23
_atom_site_aniso_U_13
_atom_site_aniso_U_12
K1 0.0454(5) 0.0342(5) 0.0286(5) 0.0094(4) 0.0113(4) 0.0092(4)
K2 0.0440(5) 0.0347(5) 0.0331(5) 0.0105(4) 0.0195(4) 0.0103(4)
K3 0.0644(6) 0.0492(6) 0.0364(5) 0.0170(4) 0.0163(5) 0.0296(5)
N1 0.047(2) 0.048(2) 0.042(2) 0.0075(17) 0.0176(18) 0.0058(18)
N2 0.060(2) 0.053(2) 0.045(2) 0.0161(17) 0.0262(18) 0.0286(19)
O1 0.0362(14) 0.0380(15) 0.0283(14) 0.0121(11) 0.0095(12) 0.0075(12)
O2 0.0390(14) 0.0386(14) 0.0250(14) 0.0114(11) 0.0155(11) 0.0121(11)
O3 0.0655(19) 0.0395(17) 0.0419(16) 0.0062(13) 0.0179(14) 0.0228(14)
C1 0.034(2) 0.030(2) 0.031(2) 0.0142(17) 0.0156(19) 0.0026(17)
C2 0.036(2) 0.032(2) 0.031(2) 0.0150(17) 0.0140(18) 0.0051(17)
C3 0.043(2) 0.056(3) 0.038(2) 0.023(2) 0.014(2) 0.017(2)
C4 0.065(3) 0.060(3) 0.033(2) 0.017(2) 0.021(2) 0.015(2)
C5 0.061(3) 0.039(2) 0.041(3) 0.0059(19) 0.032(2) 0.008(2)
C6 0.040(2) 0.036(2) 0.040(2) 0.0124(18) 0.020(2) 0.0079(18)
C7 0.040(2) 0.037(2) 0.048(2) 0.0196(19) 0.021(2) 0.0118(19)
C8 0.064(3) 0.040(2) 0.054(3) 0.020(2) 0.033(2) 0.018(2)
C9 0.061(3) 0.069(3) 0.065(3) 0.030(2) 0.031(2) 0.037(2)
C10 0.047(2) 0.053(3) 0.054(3) 0.016(2) 0.031(2) 0.010(2)
C11 0.039(2) 0.025(2) 0.028(2) 0.0080(16) 0.0154(19) 0.0123(17)
C12 0.039(2) 0.032(2) 0.032(2) 0.0105(17) 0.0150(19) 0.0116(18)
C13 0.042(2) 0.033(2) 0.030(2) 0.0049(17) 0.0073(19) 0.0096(19)
C14 0.059(3) 0.037(2) 0.025(2) 0.0064(18) 0.016(2) 0.010(2)
C15 0.053(3) 0.038(2) 0.036(2) 0.0140(18) 0.026(2) 0.014(2)
C16 0.038(2) 0.0249(19) 0.029(2) 0.0116(16) 0.0177(18) 0.0137(17)
C17 0.039(2) 0.036(2) 0.035(2) 0.0151(18) 0.0177(19) 0.0100(18)
C18 0.045(2) 0.035(2) 0.041(2) 0.0072(18) 0.016(2) 0.0051(19)
C19 0.048(3) 0.056(3) 0.059(3) 0.018(2) 0.031(2) 0.009(2)
C20 0.038(2) 0.052(3) 0.051(3) 0.022(2) 0.012(2) 0.012(2)
C21 0.047(2) 0.037(2) 0.028(2) 0.0155(18) 0.0114(19) 0.021(2)
C22 0.054(3) 0.055(3) 0.050(3) 0.030(2) 0.033(2) 0.031(2)
C23 0.049(3) 0.049(3) 0.064(3) 0.034(2) 0.027(2) 0.014(2)
C24 0.063(3) 0.032(2) 0.045(3) 0.0110(19) 0.019(2) 0.009(2)
C25 0.060(3) 0.042(3) 0.032(2) 0.0155(19) 0.022(2) 0.022(2)
C26 0.039(2) 0.040(2) 0.028(2) 0.0166(18) 0.0142(18) 0.0162(19)
C27 0.044(2) 0.054(3) 0.051(3) 0.024(2) 0.019(2) 0.022(2)
C28 0.045(3) 0.097(4) 0.078(3) 0.044(3) 0.011(3) 0.019(3)
C29 0.046(3) 0.081(3) 0.090(4) 0.058(3) 0.027(3) 0.015(2)
C30 0.080(4) 0.090(4) 0.110(4) 0.040(3) 0.068(3) 0.031(3)
C31 0.089(4) 0.065(3) 0.065(3) 0.035(3) 0.048(3) 0.044(3)
C32 0.111(5) 0.139(5) 0.041(3) 0.046(4) 0.038(3) 0.107(4)
C33 0.042(3) 0.102(5) 0.065(4) -0.008(4) 0.004(3) 0.028(3)
C34 0.066(4) 0.071(4) 0.098(5) -0.004(4) 0.040(4) -0.007(3)
C35 0.072(3) 0.058(3) 0.057(3) 0.015(3) 0.036(3) 0.008(3)
C36 0.076(3) 0.069(3) 0.051(3) 0.031(2) 0.027(3) 0.048(3)
C37 0.074(3) 0.080(3) 0.041(3) 0.025(2) 0.030(2) 0.042(3)
C38 0.051(3) 0.060(3) 0.043(3) 0.009(2) 0.021(2) 0.024(2)
C39 0.041(2) 0.043(2) 0.061(3) 0.020(2) 0.023(2) 0.019(2)
C40 0.047(3) 0.053(3) 0.043(2) 0.021(2) 0.020(2) 0.017(2)

loop_
_atom_type_symbol
_atom_type_description
_atom_type_scat_dispersion_real
_atom_type_scat_dispersion_imag
_atom_type_scat_source
C C 0.0033 0.0016 'International Tables Vol C Tables 4.2.6.8 and 6.1.1.4'
H H 0.0000 0.0000 'International Tables Vol C Tables 4.2.6.8 and 6.1.1.4'
N N 0.0061 0.0033 'International Tables Vol C Tables 4.2.6.8 and 6.1.1.4'
O O 0.0106 0.0060 'International Tables Vol C Tables 4.2.6.8 and 6.1.1.4'
K K 0.2009 0.2494 'International Tables Vol C Tables 4.2.6.8 and 6.1.1.4'

loop_
_geom_angle_atom_site_label_1
_geom_angle_atom_site_label_2
_geom_angle_atom_site_label_3
_geom_angle
_geom_angle_site_symmetry_1
_geom_angle_site_symmetry_3
_geom_angle_publ_flag
O2 K1 O3 87.30(8) . . ?
O2 K1 O1 88.32(7) . . ?
O3 K1 O1 129.27(8) . . ?
O2 K1 N1 122.87(9) . . ?
O3 K1 N1 110.71(10) . . ?
O1 K1 N1 113.82(9) . . ?
O2 K1 C1 112.99(9) . . ?
O3 K1 C1 132.55(9) . . ?
O1 K1 C1 25.40(7) . . ?
N1 K1 C1 93.95(10) . . ?
O2 K1 C6 131.46(8) . . ?
O3 K1 C6 110.21(9) . . ?
O1 K1 C6 45.14(8) . . ?
N1 K1 C6 93.61(10) . . ?
C1 K1 C6 25.41(8) . . ?
O2 K1 C21 99.68(8) . . ?
O3 K1 C21 17.90(8) . . ?
O1 K1 C21 141.80(9) . . ?
N1 K1 C21 93.05(10) . . ?
C1 K1 C21 135.18(9) . . ?
C6 K1 C21 109.97(9) . . ?
O2 K1 K3 45.41(5) . . ?
O3 K1 K3 42.63(6) . . ?
O1 K1 K3 109.90(5) . . ?
N1 K1 K3 134.27(8) . . ?
C1 K1 K3 131.75(7) . . ?
C6 K1 K3 127.62(7) . . ?
C21 K1 K3 57.78(6) . . ?
O2 K1 K2 45.27(5) . 2_666 ?
O3 K1 K2 118.26(6) . 2_666 ?
O1 K1 K2 43.39(5) . 2_666 ?
N1 K1 K2 126.86(7) . 2_666 ?
C1 K1 K2 67.72(7) . 2_666 ?
C6 K1 K2 88.17(7) . 2_666 ?
C21 K1 K2 135.70(6) . 2_666 ?
K3 K1 K2 78.90(3) . 2_666 ?
O2 K1 K2 86.86(6) . . ?
O3 K1 K2 99.29(7) . . ?
O1 K1 K2 29.99(5) . . ?
N1 K1 K2 137.49(8) . . ?
C1 K1 K2 43.92(7) . . ?
C6 K1 K2 46.75(6) . . ?
C21 K1 K2 112.65(7) . . ?
K3 K1 K2 88.14(3) . . ?
K2 K1 K2 52.28(3) 2_666 . ?
O1 K2 O1 87.92(7) 2_666 . ?
O1 K2 O2 87.58(7) 2_666 2_666 ?
O1 K2 O2 113.44(7) . 2_666 ?
O1 K2 N2 132.38(9) 2_666 . ?
O1 K2 N2 121.00(9) . . ?
O2 K2 N2 109.74(9) 2_666 . ?
O1 K2 C11 113.23(8) 2_666 2_666 ?
O1 K2 C11 113.12(8) . 2_666 ?
O2 K2 C11 25.66(7) 2_666 2_666 ?
N2 K2 C11 90.60(10) . 2_666 ?
O1 K2 C12 128.15(8) 2_666 2_666 ?
O1 K2 C12 90.79(9) . 2_666 ?
O2 K2 C12 46.32(7) 2_666 2_666 ?
N2 K2 C12 91.25(10) . 2_666 ?
C11 K2 C12 25.99(8) 2_666 2_666 ?
O1 K2 C1 110.64(8) 2_666 . ?
O1 K2 C1 23.35(7) . . ?
O2 K2 C1 107.76(8) 2_666 . ?
N2 K2 C1 105.62(10) . . ?
C11 K2 C1 97.96(9) 2_666 . ?
C12 K2 C1 72.77(9) 2_666 . ?
O1 K2 C6 130.72(8) 2_666 . ?
O1 K2 C6 43.96(8) . . ?
O2 K2 C6 117.23(8) 2_666 . ?
N2 K2 C6 81.10(9) . . ?
C11 K2 C6 98.38(9) 2_666 . ?
C12 K2 C6 72.83(9) 2_666 . ?
C1 K2 C6 24.51(8) . . ?
O1 K2 C36 152.92(9) 2_666 . ?
O1 K2 C36 112.72(9) . . ?
O2 K2 C36 99.09(9) 2_666 . ?
N2 K2 C36 21.27(9) . . ?
C11 K2 C36 75.77(9) 2_666 . ?
C12 K2 C36 71.21(9) 2_666 . ?
C1 K2 C36 92.39(10) . . ?
C6 K2 C36 68.97(10) . . ?
O1 K2 K1 45.64(5) 2_666 2_666 ?
O1 K2 K1 109.10(5) . 2_666 ?
O2 K2 K1 42.27(5) 2_666 2_666 ?
N2 K2 K1 129.90(7) . 2_666 ?
C11 K2 K1 67.77(7) 2_666 2_666 ?
C12 K2 K1 86.90(7) 2_666 2_666 ?
C1 K2 K1 121.28(7) . 2_666 ?
C6 K2 K1 143.97(7) . 2_666 ?
C36 K2 K1 132.49(8) . 2_666 ?
O1 K2 K2 44.63(5) 2_666 2_666 ?
O1 K2 K2 43.29(5) . 2_666 ?
O2 K2 K2 104.52(6) 2_666 2_666 ?
N2 K2 K2 145.55(8) . 2_666 ?
C11 K2 K2 123.14(7) 2_666 2_666 ?
C12 K2 K2 115.69(7) 2_666 2_666 ?
C1 K2 K2 66.20(7) . 2_666 ?
C6 K2 K2 86.66(7) . 2_666 ?
C36 K2 K2 151.94(8) . 2_666 ?
K1 K2 K2 75.54(3) 2_666 2_666 ?
O1 K2 K1 89.38(5) 2_666 . ?
O1 K2 K1 30.51(5) . . ?
O2 K2 K1 143.95(5) 2_666 . ?
N2 K2 K1 98.65(7) . . ?
C11 K2 K1 139.05(7) 2_666 . ?
C12 K2 K1 113.48(7) 2_666 . ?
C1 K2 K1 41.12(6) . . ?
C6 K2 K1 44.97(6) . . ?
C36 K2 K1 99.78(8) . . ?
K1 K2 K1 127.72(3) 2_666 . ?
K2 K2 K1 52.18(2) 2_666 . ?
O3 K3 O2 85.32(8) . . ?
O3 K3 C11 110.01(9) . . ?
O2 K3 C11 25.99(7) . . ?
O3 K3 C25 152.23(10) . 2_656 ?
O2 K3 C25 114.63(9) . 2_656 ?
C11 K3 C25 88.65(10) . 2_656 ?
O3 K3 C24 152.91(10) . 2_656 ?
O2 K3 C24 120.70(9) . 2_656 ?
C11 K3 C24 96.90(10) . 2_656 ?
C25 K3 C24 25.53(10) 2_656 2_656 ?
O3 K3 C12 130.51(9) . . ?
O2 K3 C12 46.20(8) . . ?
C11 K3 C12 25.98(9) . . ?
C25 K3 C12 74.14(9) 2_656 . ?
C24 K3 C12 74.56(10) 2_656 . ?
O3 K3 C26 127.03(9) . 2_656 ?
O2 K3 C26 126.10(8) . 2_656 ?
C11 K3 C26 102.62(9) . 2_656 ?
C25 K3 C26 25.41(9) 2_656 2_656 ?
C24 K3 C26 45.24(10) 2_656 2_656 ?
C12 K3 C26 95.43(9) . 2_656 ?
O3 K3 C23 128.39(10) . 2_656 ?
O2 K3 C23 141.82(9) . 2_656 ?
C11 K3 C23 120.62(10) . 2_656 ?
C25 K3 C23 43.77(10) 2_656 2_656 ?
C24 K3 C23 24.67(9) 2_656 2_656 ?
C12 K3 C23 96.42(10) . 2_656 ?
C26 K3 C23 51.77(9) 2_656 2_656 ?
O3 K3 C22 110.73(9) . 2_656 ?
O2 K3 C22 163.94(9) . 2_656 ?
C11 K3 C22 138.49(10) . 2_656 ?
C25 K3 C22 50.53(10) 2_656 2_656 ?
C24 K3 C22 43.41(10) 2_656 2_656 ?
C12 K3 C22 117.96(10) . 2_656 ?
C26 K3 C22 44.09(9) 2_656 2_656 ?
C23 K3 C22 24.40(9) 2_656 2_656 ?
O3 K3 C21 109.30(8) . 2_656 ?
O2 K3 C21 150.48(9) . 2_656 ?
C11 K3 C21 128.10(10) . 2_656 ?
C25 K3 C21 44.31(9) 2_656 2_656 ?
C24 K3 C21 51.98(9) 2_656 2_656 ?
C12 K3 C21 118.39(9) . 2_656 ?
C26 K3 C21 25.48(8) 2_656 2_656 ?
C23 K3 C21 44.04(10) 2_656 2_656 ?
C22 K3 C21 24.90(9) 2_656 2_656 ?
O3 K3 C21 16.97(8) . . ?
O2 K3 C21 96.75(8) . . ?
C11 K3 C21 118.72(9) . . ?
C25 K3 C21 135.31(10) 2_656 . ?
C24 K3 C21 142.29(10) 2_656 . ?
C12 K3 C21 142.92(9) . . ?
C26 K3 C21 110.06(9) 2_656 . ?
C23 K3 C21 120.42(10) 2_656 . ?
C22 K3 C21 98.95(9) 2_656 . ?
C21 K3 C21 93.42(8) 2_656 . ?
O3 K3 K1 43.47(6) . . ?
O2 K3 K1 42.57(5) . . ?
C11 K3 K1 68.35(7) . . ?
C25 K3 K1 155.61(8) 2_656 . ?
C24 K3 K1 158.72(8) 2_656 . ?
C12 K3 K1 87.06(7) . . ?
C26 K3 K1 150.27(7) 2_656 . ?
C23 K3 K1 157.46(8) 2_656 . ?
C22 K3 K1 153.14(7) 2_656 . ?
C21 K3 K1 149.28(7) 2_656 . ?
C21 K3 K1 57.48(6) . . ?
C35 N1 C31 116.6(4) . . ?
C35 N1 K1 120.5(3) . . ?
C31 N1 K1 118.8(3) . . ?
C40 N2 C36 115.4(3) . . ?
C40 N2 K2 133.7(3) . . ?
C36 N2 K2 108.3(2) . . ?
C1 O1 K2 159.9(2) . 2_666 ?
C1 O1 K2 103.25(19) . . ?
K2 O1 K2 92.08(7) 2_666 . ?
C1 O1 K1 92.63(17) . . ?
K2 O1 K1 90.97(7) 2_666 . ?
K2 O1 K1 119.50(9) . . ?
C11 O2 K1 170.6(2) . . ?
C11 O2 K3 91.36(18) . . ?
K1 O2 K3 92.01(7) . . ?
C11 O2 K2 92.63(17) . 2_666 ?
K1 O2 K2 92.46(7) . 2_666 ?
K3 O2 K2 126.40(9) . 2_666 ?
C21 O3 K3 128.3(2) . . ?
C21 O3 K1 124.6(2) . . ?
K3 O3 K1 93.90(8) . . ?
O1 C1 C6 119.7(3) . . ?
O1 C1 C2 123.0(3) . . ?
C6 C1 C2 117.3(3) . . ?
O1 C1 K1 61.97(16) . . ?
C6 C1 K1 86.0(2) . . ?
C2 C1 K1 123.0(2) . . ?
O1 C1 K2 53.40(15) . . ?
C6 C1 K2 83.7(2) . . ?
C2 C1 K2 136.0(2) . . ?
K1 C1 K2 94.95(10) . . ?
C3 C2 C1 117.4(3) . . ?
C3 C2 C7 121.7(3) . . ?
C1 C2 C7 120.8(3) . . ?
C4 C3 C2 123.9(4) . . ?
C5 C4 C3 119.0(4) . . ?
C4 C5 C6 119.8(4) . . ?
C5 C6 C1 122.5(4) . . ?
C5 C6 K1 131.7(2) . . ?
C1 C6 K1 68.64(19) . . ?
C5 C6 K2 139.6(2) . . ?
C1 C6 K2 71.78(19) . . ?
K1 C6 K2 88.28(9) . . ?
C8 C7 C2 109.7(3) . . ?
C8 C7 C10 110.7(3) . . ?
C2 C7 C10 109.6(3) . . ?
C8 C7 C9 107.4(3) . . ?
C2 C7 C9 112.0(3) . . ?
C10 C7 C9 107.3(3) . . ?
O2 C11 C12 118.9(3) . . ?
O2 C11 C16 123.3(3) . . ?
C12 C11 C16 117.7(3) . . ?
O2 C11 K3 62.64(16) . . ?
C12 C11 K3 83.9(2) . . ?
C16 C11 K3 124.7(2) . . ?
O2 C11 K2 61.70(16) . 2_666 ?
C12 C11 K2 82.1(2) . 2_666 ?
C16 C11 K2 127.4(2) . 2_666 ?
K3 C11 K2 104.34(11) . 2_666 ?
C13 C12 C11 122.7(3) . . ?
C13 C12 K2 131.8(2) . 2_666 ?
C11 C12 K2 71.96(19) . 2_666 ?
C13 C12 K3 130.5(2) . . ?
C11 C12 K3 70.08(18) . . ?
K2 C12 K3 97.62(10) 2_666 . ?
C14 C13 C12 119.4(3) . . ?
C13 C14 C15 119.1(3) . . ?
C16 C15 C14 123.2(3) . . ?
C15 C16 C11 117.8(3) . . ?
C15 C16 C17 121.0(3) . . ?
C11 C16 C17 121.1(3) . . ?
C19 C17 C20 107.9(3) . . ?
C19 C17 C18 107.1(3) . . ?
C20 C17 C18 110.0(3) . . ?
C19 C17 C16 112.6(3) . . ?
C20 C17 C16 109.4(3) . . ?
C18 C17 C16 109.8(3) . . ?
O3 C21 C22 119.8(3) . . ?
O3 C21 C26 123.0(3) . . ?
C22 C21 C26 117.1(3) . . ?
O3 C21 K3 119.0(2) . 2_656 ?
C22 C21 K3 76.7(2) . 2_656 ?
C26 C21 K3 74.06(19) . 2_656 ?
O3 C21 K1 37.49(16) . . ?
C22 C21 K1 98.9(2) . . ?
C26 C21 K1 131.6(2) . . ?
K3 C21 K1 149.56(11) 2_656 . ?
O3 C21 K3 34.69(15) . . ?
C22 C21 K3 102.8(2) . . ?
C26 C21 K3 129.0(2) . . ?
K3 C21 K3 86.58(8) 2_656 . ?
K1 C21 K3 64.73(7) . . ?
C23 C22 C21 122.7(4) . . ?
C23 C22 K3 76.7(2) . 2_656 ?
C21 C22 K3 78.4(2) . 2_656 ?
C24 C23 C22 120.3(4) . . ?
C24 C23 K3 74.7(2) . 2_656 ?
C22 C23 K3 78.9(2) . 2_656 ?
C23 C24 C25 118.6(4) . . ?
C23 C24 K3 80.6(2) . 2_656 ?
C25 C24 K3 75.6(2) . 2_656 ?
C24 C25 C26 123.3(4) . . ?
C24 C25 K3 78.9(2) . 2_656 ?
C26 C25 K3 80.5(2) . 2_656 ?
C25 C26 C21 117.9(3) . . ?
C25 C26 C27 121.5(3) . . ?
C21 C26 C27 120.6(3) . . ?
C25 C26 K3 74.1(2) . 2_656 ?
C21 C26 K3 80.46(19) . 2_656 ?
C27 C26 K3 116.7(2) . 2_656 ?
C30 C27 C26 112.8(3) . . ?
C30 C27 C28 107.1(3) . . ?
C26 C27 C28 110.6(3) . . ?
C30 C27 C29 107.5(4) . . ?
C26 C27 C29 109.8(3) . . ?
C28 C27 C29 108.9(3) . . ?
N1 C31 C32 122.0(5) . . ?
C33 C32 C31 115.3(4) . . ?
C34 C33 C32 121.4(5) . . ?
C33 C34 C35 118.8(6) . . ?
N1 C35 C34 125.9(5) . . ?
N2 C36 C37 124.3(4) . . ?
N2 C36 K2 50.4(2) . . ?
C37 C36 K2 165.5(3) . . ?
C38 C37 C36 118.7(4) . . ?
C37 C38 C39 118.9(4) . . ?
C38 C39 C40 118.3(4) . . ?
N2 C40 C39 124.4(4) . . ?

loop_
_geom_bond_atom_site_label_1
_geom_bond_atom_site_label_2
_geom_bond_distance
_geom_bond_site_symmetry_2
_geom_bond_publ_flag
K1 O2 2.546(2) . ?
K1 O3 2.593(3) . ?
K1 O1 2.704(2) . ?
K1 N1 2.776(3) . ?
K1 C1 3.060(3) . ?
K1 C6 3.277(4) . ?
K1 C21 3.507(4) . ?
K1 K3 3.7607(14) . ?
K1 K2 3.7811(14) 2_666 ?
K1 K2 4.6346(16) . ?
K2 O1 2.598(2) 2_666 ?
K2 O1 2.662(2) . ?
K2 O2 2.689(2) 2_666 ?
K2 N2 2.826(3) . ?
K2 C11 3.050(3) 2_666 ?
K2 C12 3.177(3) 2_666 ?
K2 C1 3.227(4) . ?
K2 C6 3.377(4) . ?
K2 C36 3.481(4) . ?
K2 K1 3.7811(14) 2_666 ?
K2 K2 3.7861(17) 2_666 ?
K3 O3 2.553(3) . ?
K3 O2 2.680(2) . ?
K3 C11 3.017(3) . ?
K3 C25 3.122(4) 2_656 ?
K3 C24 3.163(4) 2_656 ?
K3 C12 3.191(3) . ?
K3 C26 3.202(3) 2_656 ?
K3 C23 3.236(4) 2_656 ?
K3 C22 3.263(4) 2_656 ?
K3 C21 3.284(3) 2_656 ?
K3 C21 3.518(4) . ?
N1 C35 1.307(5) . ?
N1 C31 1.331(5) . ?
N2 C40 1.330(5) . ?
N2 C36 1.330(5) . ?
O1 C1 1.314(4) . ?
O1 K2 2.598(2) 2_666 ?
O2 C11 1.323(4) . ?
O2 K2 2.689(2) 2_666 ?
O3 C21 1.309(4) . ?
C1 C6 1.410(5) . ?
C1 C2 1.432(5) . ?
C2 C3 1.392(5) . ?
C2 C7 1.536(5) . ?
C3 C4 1.378(5) . ?
C4 C5 1.364(5) . ?
C5 C6 1.390(5) . ?
C7 C8 1.531(5) . ?
C7 C10 1.537(5) . ?
C7 C9 1.546(5) . ?
C11 C12 1.406(5) . ?
C11 C16 1.426(5) . ?
C11 K2 3.050(3) 2_666 ?
C12 C13 1.386(5) . ?
C12 K2 3.177(3) 2_666 ?
C13 C14 1.369(5) . ?
C14 C15 1.392(5) . ?
C15 C16 1.390(4) . ?
C16 C17 1.544(5) . ?
C17 C19 1.525(5) . ?
C17 C20 1.528(5) . ?
C17 C18 1.537(5) . ?
C21 C22 1.412(5) . ?
C21 C26 1.433(5) . ?
C21 K3 3.284(3) 2_656 ?
C22 C23 1.374(5) . ?
C22 K3 3.263(4) 2_656 ?
C23 C24 1.369(5) . ?
C23 K3 3.236(4) 2_656 ?
C24 C25 1.390(5) . ?
C24 K3 3.163(4) 2_656 ?
C25 C26 1.393(5) . ?
C25 K3 3.122(4) 2_656 ?
C26 C27 1.532(5) . ?
C26 K3 3.202(3) 2_656 ?
C27 C30 1.531(5) . ?
C27 C28 1.538(5) . ?
C27 C29 1.539(5) . ?
C31 C32 1.428(7) . ?
C32 C33 1.382(7) . ?
C33 C34 1.315(7) . ?
C34 C35 1.325(6) . ?
C36 C37 1.365(5) . ?
C37 C38 1.361(5) . ?
C38 C39 1.364(5) . ?
C39 C40 1.369(5) . ?
